data_1559636
loop_
_publ_author_name
'Guarnieri-Ib\'a\~nez, Alejandro'
'de Aguirre, Adiran'
'Besnard, C\'eline'
'Poblador-Bahamonde, Amalia I'
'Lacour, J\'er\^ome'

_publ_section_title
;
 Regiodivergent synthesis of pyrazino-indolines <i>vs.</i> triazocines
 <i>via</i> \a-imino carbenes addition to imidazolidines.
;
_journal_issue 4
_journal_name_full 'Chemical science'
_journal_page_first 1479
_journal_page_last 1485
_journal_paper_doi 10.1039/d0sc05725h
_journal_volume 12
_journal_year 2020
_chemical_formula_moiety 'C32 H33 N3 O2 S'
_chemical_formula_sum 'C32 H33 N3 O2 S'
_chemical_formula_weight 523.67
_space_group_crystal_system monoclinic
_space_group_IT_number 15
_space_group_name_Hall '-I 2ya'
_space_group_name_H-M_alt 'I 1 2/a 1'
_atom_sites_solution_hydrogens mixed
_atom_sites_solution_primary dual
_audit_creation_date 2017-06-27
_audit_creation_method
;
Olex2 1.2
(compiled 2017.03.28 svn.r3405 for OlexSys, GUI svn.r5337)
;
_audit_update_record
;
2020-07-09 deposited with the CCDC.	2020-11-23 downloaded from the CCDC.
;
_cell_angle_alpha 90
_cell_angle_beta 93.3559(7)
_cell_angle_gamma 90
_cell_formula_units_Z 8
_cell_length_a 18.90952(14)
_cell_length_b 10.14583(6)
_cell_length_c 28.4275(2)
_cell_measurement_reflns_used 15287
_cell_measurement_temperature 180.00(10)
_cell_measurement_theta_max 73.5070
_cell_measurement_theta_min 4.6030
_cell_volume 5444.54(6)
_computing_cell_refinement 'CrysAlisPro 1.171.38.43 (Rigaku OD, 2015)'
_computing_data_collection 'CrysAlisPro 1.171.38.43 (Rigaku OD, 2015)'
_computing_data_reduction 'CrysAlisPro 1.171.38.43 (Rigaku OD, 2015)'
_computing_molecular_graphics 'Olex2 (Dolomanov et al., 2009)'
_computing_publication_material 'Olex2 (Dolomanov et al., 2009)'
_computing_structure_refinement 'ShelXL (Sheldrick, 2015)'
_computing_structure_solution 'ShelXT (Sheldrick, 2015)'
_diffrn_ambient_environment N~2~
_diffrn_ambient_temperature 180.00(10)
_diffrn_detector 'CCD plate'
_diffrn_detector_area_resol_mean 10.4679
_diffrn_detector_type Atlas
_diffrn_measured_fraction_theta_full 1.000
_diffrn_measured_fraction_theta_max 0.990
_diffrn_measurement_details
;
List of Runs (angles in degrees, time in seconds):

  # Type    Start    End  Width  t~exp~   \w     \q     \k     \f   Frames
#--------------------------------------------------------------------------
  1  \w    -70.00   4.00   1.00    1.00    --  -38.94  38.00 150.00   74
  2  \w     71.00 112.00   1.00    1.00    --   38.94 178.00 120.00   41
  3  \w    100.00 178.00   1.00    5.00    --  110.40 111.00  30.00   78
  4  \w    114.00 158.00   1.00    5.00    --  110.40 111.00 -60.00   44
  5  \w     99.00 156.00   1.00    5.00    --  110.40  61.00 -60.00   57
  6  \w     79.00 155.00   1.00    5.00    --  110.40  45.00   0.00   76
  7  \w    110.00 137.00   1.00    5.00    --  110.40 -45.00 -30.00   27
  8  \w     81.00 108.00   1.00    5.00    --  110.40 -94.00  60.00   27
  9  \w     66.00 113.00   1.00    5.00    --  110.40-111.00 -30.00   47
 10  \w     35.00 142.00   1.00    5.00    --  110.40 -77.00 -30.00  107
 11  \w     75.00 173.00   1.00    5.00    --  110.40  30.00 -90.00   98
 12  \w     84.00 176.00   1.00    5.00    --  110.40  30.00  90.00   92
 13  \w     60.00 131.00   1.00    1.00    --   38.94 178.00 -90.00   71
 14  \w     26.00  99.00   1.00    5.00    --  110.40 -94.00 150.00   73
 15  \w     30.00  56.00   1.00    5.00    --  110.40-111.00 -30.00   26
 16  \w     24.00  58.00   1.00    5.00    --  110.40 -94.00 -30.00   34
 17  \w     31.00 105.00   1.00    5.00    --  110.40-111.00-120.00   74
 18  \w    -95.00 -10.00   1.00    1.00    --  -38.94 -38.00 -90.00   85
 19  \w   -111.00 -81.00   1.00    1.00    --  -38.94 -99.00  90.00   30
 20  \w   -115.00  -7.00   1.00    1.00    --  -38.94 -57.00 150.00  108
 21  \w   -123.00 -98.00   1.00    1.00    --  -38.94 -99.00  60.00   25
 22  \w   -124.00 -80.00   1.00    1.00    --  -38.94 -99.00-120.00   44
 23  \w    -62.00 -36.00   1.00    1.00    --  -38.94-178.00 -90.00   26
 24  \w   -124.00 -99.00   1.00    1.00    --  -38.94 -99.00 -30.00   25
 25  \w   -120.00 -94.00   1.00    1.00    --  -38.94-178.00 -90.00   26
 26  \w     29.00  55.00   1.00    1.00    --   38.94  38.00 -60.00   26
 27  \w     63.00  89.00   1.00    1.00    --   38.94  38.00 -60.00   26
 28  \w    110.00 154.00   1.00    5.00    --  110.40 111.00-180.00   44
 29  \w     47.00  75.00   1.00    5.00    --  110.40 -61.00-180.00   28
 30  \w    148.00 174.00   1.00    5.00    --  110.40  61.00 -30.00   26
 31  \w     83.00 109.00   1.00    5.00    --  110.40  61.00 -30.00   26
 32  \w    114.00 140.00   1.00    5.00    --  110.40 -61.00-180.00   26
 33  \w     68.00 115.00   1.00    5.00    --  110.40-111.00 120.00   47
;
_diffrn_measurement_device 'four-circle diffractometer'
_diffrn_measurement_device_type 'SuperNova, Dual, Cu at zero, Atlas'
_diffrn_measurement_method '\w scans'
_diffrn_orient_matrix_type 'CrysAlisPro convention (1999,Acta A55,543-557)'
_diffrn_orient_matrix_UB_11 0.0146891000
_diffrn_orient_matrix_UB_12 -0.1246445000
_diffrn_orient_matrix_UB_13 0.0299326000
_diffrn_orient_matrix_UB_21 -0.0298941000
_diffrn_orient_matrix_UB_22 0.0691138000
_diffrn_orient_matrix_UB_23 0.0428140000
_diffrn_orient_matrix_UB_31 -0.0745196000
_diffrn_orient_matrix_UB_32 -0.0522985000
_diffrn_orient_matrix_UB_33 -0.0147620000
_diffrn_radiation_monochromator mirror
_diffrn_radiation_probe x-ray
_diffrn_radiation_type CuK\a
_diffrn_radiation_wavelength 1.54184
_diffrn_reflns_av_R_equivalents 0.0202
_diffrn_reflns_av_unetI/netI 0.0136
_diffrn_reflns_Laue_measured_fraction_full 1.000
_diffrn_reflns_Laue_measured_fraction_max 0.990
_diffrn_reflns_limit_h_max 16
_diffrn_reflns_limit_h_min -23
_diffrn_reflns_limit_k_max 12
_diffrn_reflns_limit_k_min -12
_diffrn_reflns_limit_l_max 35
_diffrn_reflns_limit_l_min -34
_diffrn_reflns_number 23114
_diffrn_reflns_point_group_measured_fraction_full 1.000
_diffrn_reflns_point_group_measured_fraction_max 0.990
_diffrn_reflns_theta_full 67.684
_diffrn_reflns_theta_max 73.635
_diffrn_reflns_theta_min 3.114
_diffrn_source 'micro-focus sealed X-ray tube'
_diffrn_source_type 'SuperNova (Cu) X-ray Source'
_exptl_absorpt_coefficient_mu 1.322
_exptl_absorpt_correction_T_max 0.884
_exptl_absorpt_correction_T_min 0.714
_exptl_absorpt_correction_type gaussian
_exptl_absorpt_process_details
;
CrysAlisPro 1.171.38.43 (Rigaku Oxford Diffraction, 2015)
Numerical absorption correction based on gaussian integration over
			a multifaceted crystal model
Empirical absorption correction using spherical harmonics,
 implemented in SCALE3 ABSPACK scaling algorithm.
;
_exptl_crystal_colour colourless
_exptl_crystal_colour_primary colourless
_exptl_crystal_density_diffrn 1.278
_exptl_crystal_description prism
_exptl_crystal_F_000 2224
_exptl_crystal_size_max 0.332
_exptl_crystal_size_mid 0.169
_exptl_crystal_size_min 0.104
_refine_diff_density_max 0.223
_refine_diff_density_min -0.434
_refine_diff_density_rms 0.045
_refine_ls_extinction_method none
_refine_ls_goodness_of_fit_ref 1.071
_refine_ls_hydrogen_treatment mixed
_refine_ls_matrix_type full
_refine_ls_number_parameters 420
_refine_ls_number_reflns 5449
_refine_ls_number_restraints 180
_refine_ls_restrained_S_all 1.072
_refine_ls_R_factor_all 0.0372
_refine_ls_R_factor_gt 0.0348
_refine_ls_shift/su_max 0.001
_refine_ls_shift/su_mean 0.000
_refine_ls_structure_factor_coef Fsqd
_refine_ls_weighting_details 'w=1/[\s^2^(Fo^2^)+(0.0471P)^2^+3.4143P] where P=(Fo^2^+2Fc^2^)/3'
_refine_ls_weighting_scheme calc
_refine_ls_wR_factor_gt 0.0905
_refine_ls_wR_factor_ref 0.0926
_reflns_Friedel_coverage 0.000
_reflns_number_gt 5075
_reflns_number_total 5449
_reflns_threshold_expression 'I > 2\s(I)'
_cod_data_source_file d0sc05725h2.cif
_cod_data_source_block ajgi665_2_2
_cod_depositor_comments
;Adding full bibliography for 1559635--1559639.cif.

 Adding full bibliography for 1559635--1559639.cif.
;
_cod_original_cell_volume 5444.54(7)
_cod_database_code 1559636
_shelx_shelxl_version_number 2016/6
_chemical_oxdiff_formula 'C32 H33 N2 O2 S1'
_shelx_space_group_comment
;
The symmetry employed for this shelxl refinement is uniquely defined
by the following loop, which should always be used as a source of
symmetry information in preference to the above space-group names.
They are only intended as comments.
;
_reflns_odcompleteness_completeness 99.94
_reflns_odcompleteness_iscentric 1
_reflns_odcompleteness_theta 67.29
_olex2_refinement_description
;
1. Fixed Uiso
 At 1.2 times of:
  All C(H) groups, All C(H,H) groups
 At 1.5 times of:
  All C(H,H,H) groups
2. Restrained distances
 C36B-C35B \\sim C38-C35
 with sigma of 0.02
 C37B-C35B \\sim C34B-C35B \\sim C35-C34 \\sim C35-C36 \\sim C38B-C37B \\sim
C34-C33 \\sim C33B-C34B ~
 C33-C32 \\sim C33B-C32 \\sim C38B-C32 \\sim C37-C32 \\sim C36-C37
 with sigma of 0.02
 C9-H9AB \\sim C9-H9BD \\sim C9-H9AC \\sim C9-H9AA \\sim C9-H9BE \\sim C9-H9BF
 with sigma of 0.02
3. Restrained planarity
 C32, C33, C34, C35, C36, C37, C38
 with sigma of 0.1
 C32, C33B, C34, C35, C36, C37, C38
 with sigma of 0.1
4. Uiso/Uaniso restraints and constraints
Uanis(C33B) = Uanis(C33)
5. Rigid body (RIGU) restrains
 C32, C33, C34, C35, C36, C37, C38
 with sigma for 1-2 distances of 0.004 and sigma for 1-3 distances of 0.004
 C32, C33B, C34B, C35B, C36B, C37B, C38B
 with sigma for 1-2 distances of 0.004 and sigma for 1-3 distances of 0.004
6. Others
 Sof(C33B)=Sof(H33B)=Sof(C34B)=Sof(H34B)=Sof(C35B)=Sof(C36B)=Sof(H36A)=
 Sof(H36B)=Sof(H36C)=Sof(C37B)=Sof(H37B)=Sof(C38B)=Sof(H38B)=1-FVAR(1)
 Sof(C33)=Sof(H33)=Sof(C34)=Sof(H34)=Sof(C35)=Sof(C36)=Sof(H36)=Sof(C37)=
 Sof(H37)=Sof(C38)=Sof(H38A)=Sof(H38C)=Sof(H38D)=FVAR(1)
 Fixed Sof: H9BD(0.5) H9BE(0.5) H9BF(0.5) H9AA(0.5) H9AB(0.5) H9AC(0.5)
7.a Ternary CH refined with riding coordinates:
 C5(H5)
7.b Secondary CH2 refined with riding coordinates:
 C14(H14A,H14B), C15(H15A,H15B), C17(H17A,H17B)
7.c Aromatic/amide H refined with riding coordinates:
 C7(H7), C10(H10), C11(H11), C20(H20), C21(H21), C22(H22), C23(H23), C24(H24),
 C26(H26), C27(H27), C30(H30), C31(H31), C33B(H33B), C34B(H34B), C37B(H37B),
 C38B(H38B), C33(H33), C34(H34), C36(H36), C37(H37)
7.d Idealised Me refined as rotating group:
 C29(H29A,H29B,H29C), C36B(H36A,H36B,H36C), C38(H38A,H38C,H38D)
;
_olex2_submission_special_instructions 'No special instructions were received'
_oxdiff_exptl_absorpt_empirical_details
;
Empirical correction (ABSPACK) includes:
- Absorption correction using spherical harmonics
- Frame scaling
;
_oxdiff_exptl_absorpt_empirical_full_max 1.487
_oxdiff_exptl_absorpt_empirical_full_min 0.670

loop_
_space_group_symop_operation_xyz
'x, y, z'
'-x+1/2, y, -z'
'x+1/2, y+1/2, z+1/2'
'-x+1, y+1/2, -z+1/2'
'-x, -y, -z'
'x-1/2, -y, z'
'-x+1/2, -y+1/2, -z+1/2'
'x, -y+1/2, z+1/2'

loop_
_atom_site_label
_atom_site_type_symbol
_atom_site_fract_x
_atom_site_fract_y
_atom_site_fract_z
_atom_site_U_iso_or_equiv
_atom_site_adp_type
_atom_site_occupancy
_atom_site_site_symmetry_order
_atom_site_calc_flag
_atom_site_refinement_flags_posn
_atom_site_refinement_flags_adp
_atom_site_refinement_flags_occupancy
_atom_site_disorder_assembly
_atom_site_disorder_group
S1 S 0.60903(2) 0.57748(3) 0.52300(2) 0.02565(9) Uani 1 1 d . . . . .
O2 O 0.65721(5) 0.68545(11) 0.52835(3) 0.0419(3) Uani 1 1 d . . . . .
O3 O 0.57303(5) 0.55384(9) 0.47770(3) 0.0308(2) Uani 1 1 d . . . . .
N4 N 0.54719(5) 0.59804(10) 0.55901(3) 0.0240(2) Uani 1 1 d . . . . .
H4 H 0.5094(9) 0.5617(16) 0.5501(6) 0.037(4) Uiso 1 1 d . . . . .
N13 N 0.52868(5) 0.67787(10) 0.68362(3) 0.0236(2) Uani 1 1 d . . . . .
N16 N 0.43451(5) 0.45940(10) 0.67858(3) 0.0249(2) Uani 1 1 d . . . . .
C5 C 0.56035(6) 0.65659(11) 0.60536(4) 0.0217(2) Uani 1 1 d . . . . .
H5 H 0.612422 0.672801 0.610301 0.026 Uiso 1 1 calc R . . . .
C6 C 0.52246(6) 0.78567(11) 0.61231(4) 0.0239(2) Uani 1 1 d . . . . .
C7 C 0.50712(7) 0.88775(12) 0.58157(4) 0.0288(3) Uani 1 1 d . . . . .
H7 H 0.520379 0.882518 0.549906 0.035 Uiso 1 1 calc R . . . .
C8 C 0.47176(7) 0.99981(13) 0.59724(5) 0.0333(3) Uani 1 1 d . . . . .
C9 C 0.45296(10) 1.11169(15) 0.56375(6) 0.0450(4) Uani 1 1 d D . . . .
H9BD H 0.455(3) 1.198(3) 0.5797(15) 0.068 Uiso 0.5 1 d DR . P A 4
H9BE H 0.4052(16) 1.104(5) 0.5479(18) 0.068 Uiso 0.5 1 d DR . P B 4
H9BF H 0.484(2) 1.110(5) 0.5369(12) 0.068 Uiso 0.5 1 d DR . P C 4
H9AA H 0.432(2) 1.082(3) 0.5330(8) 0.038(9) Uiso 0.5 1 d D . P D 3
H9AB H 0.4931(16) 1.172(4) 0.5618(16) 0.052(10) Uiso 0.5 1 d D . P E 3
H9AC H 0.4121(18) 1.163(4) 0.5747(15) 0.052(11) Uiso 0.5 1 d D . P F 3
C10 C 0.45312(8) 1.00349(13) 0.64380(5) 0.0357(3) Uani 1 1 d . . . . .
H10 H 0.429079 1.078879 0.654606 0.043 Uiso 1 1 calc R . . . .
C11 C 0.46853(7) 0.90007(13) 0.67530(5) 0.0323(3) Uani 1 1 d . . . . .
H11 H 0.454859 0.904272 0.706889 0.039 Uiso 1 1 calc R . . . .
C12 C 0.50431(6) 0.79123(12) 0.65915(4) 0.0246(2) Uani 1 1 d . . . . .
C14 C 0.49304(7) 0.63438(12) 0.72526(4) 0.0282(3) Uani 1 1 d . . . . .
H14A H 0.484335 0.711709 0.745360 0.034 Uiso 1 1 calc R . . . .
H14B H 0.524491 0.573072 0.743740 0.034 Uiso 1 1 calc R . . . .
C15 C 0.42312(7) 0.56608(13) 0.71253(4) 0.0294(3) Uani 1 1 d . . . . .
H15A H 0.403536 0.529171 0.741263 0.035 Uiso 1 1 calc R . . . .
H15B H 0.388655 0.630461 0.698489 0.035 Uiso 1 1 calc R . . . .
C17 C 0.46310(6) 0.51113(11) 0.63577(4) 0.0224(2) Uani 1 1 d . . . . .
H17A H 0.430665 0.578750 0.621604 0.027 Uiso 1 1 calc R . . . .
H17B H 0.467290 0.439122 0.612596 0.027 Uiso 1 1 calc R . . . .
C18 C 0.53637(6) 0.57239(11) 0.64761(4) 0.0216(2) Uani 1 1 d . . . . .
C19 C 0.59167(6) 0.47092(12) 0.66436(4) 0.0241(2) Uani 1 1 d . . . . .
C20 C 0.65700(7) 0.51397(14) 0.68368(5) 0.0336(3) Uani 1 1 d . . . . .
H20 H 0.665633 0.605785 0.687191 0.040 Uiso 1 1 calc R . . . .
C21 C 0.70971(8) 0.42490(16) 0.69789(6) 0.0420(3) Uani 1 1 d . . . . .
H21 H 0.754011 0.456110 0.710891 0.050 Uiso 1 1 calc R . . . .
C22 C 0.69798(8) 0.29100(16) 0.69319(5) 0.0430(3) Uani 1 1 d . . . . .
H22 H 0.734004 0.229917 0.702916 0.052 Uiso 1 1 calc R . . . .
C23 C 0.63329(9) 0.24680(14) 0.67421(6) 0.0433(3) Uani 1 1 d . . . . .
H23 H 0.624826 0.154877 0.670911 0.052 Uiso 1 1 calc R . . . .
C24 C 0.58072(7) 0.33577(13) 0.65996(5) 0.0344(3) Uani 1 1 d . . . . .
H24 H 0.536518 0.304001 0.646991 0.041 Uiso 1 1 calc R . . . .
C25 C 0.37739(6) 0.36901(12) 0.67220(4) 0.0247(2) Uani 1 1 d . . . . .
C26 C 0.35825(7) 0.29447(13) 0.71091(4) 0.0305(3) Uani 1 1 d . . . . .
H26 H 0.383571 0.304910 0.740532 0.037 Uiso 1 1 calc R . . . .
C27 C 0.30273(7) 0.20572(13) 0.70633(5) 0.0354(3) Uani 1 1 d . . . . .
H27 H 0.290623 0.156156 0.733051 0.042 Uiso 1 1 calc R . . . .
C28 C 0.26409(7) 0.18704(13) 0.66361(5) 0.0345(3) Uani 1 1 d . . . . .
C29 C 0.20139(9) 0.09465(16) 0.66052(7) 0.0499(4) Uani 1 1 d . . . . .
H29A H 0.216904 0.005868 0.669972 0.075 Uiso 1 1 calc GR . . . .
H29B H 0.180966 0.092522 0.628037 0.075 Uiso 1 1 calc GR . . . .
H29C H 0.165620 0.125586 0.681532 0.075 Uiso 1 1 calc GR . . . .
C30 C 0.28473(7) 0.25772(13) 0.62508(5) 0.0335(3) Uani 1 1 d . . . . .
H30 H 0.260290 0.244645 0.595285 0.040 Uiso 1 1 calc R . . . .
C31 C 0.34056(6) 0.34767(12) 0.62895(4) 0.0286(3) Uani 1 1 d . . . . .
H31 H 0.353581 0.394765 0.601896 0.034 Uiso 1 1 calc R . . . .
C32 C 0.65543(7) 0.43261(16) 0.53897(5) 0.0380(3) Uani 1 1 d D U . . .
C33B C 0.6224(11) 0.3113(12) 0.5333(4) 0.0579(5) Uani 0.387(18) 1 d D U P G 2
H33B H 0.573038 0.316160 0.525259 0.069 Uiso 0.387(18) 1 calc R . P G 2
C34B C 0.6489(6) 0.1830(11) 0.5374(4) 0.0499(19) Uani 0.387(18) 1 d D U P G 2
H34B H 0.621169 0.106875 0.530125 0.060 Uiso 0.387(18) 1 calc R . P G 2
C35B C 0.7196(6) 0.1776(11) 0.5531(4) 0.050(2) Uani 0.387(18) 1 d D U P G 2
C36B C 0.7620(8) 0.0501(11) 0.5567(5) 0.086(3) Uani 0.387(18) 1 d D U P G 2
H36A H 0.797050 0.049451 0.532588 0.128 Uiso 0.387(18) 1 calc GR . P G 2
H36B H 0.729989 -0.025207 0.551797 0.128 Uiso 0.387(18) 1 calc GR . P G 2
H36C H 0.786419 0.043953 0.587990 0.128 Uiso 0.387(18) 1 calc GR . P G 2
C37B C 0.7528(5) 0.2931(12) 0.5654(3) 0.048(2) Uani 0.387(18) 1 d D U P G 2
H37B H 0.800421 0.289553 0.578006 0.058 Uiso 0.387(18) 1 calc R . P G 2
C38B C 0.7205(5) 0.4146(11) 0.5606(4) 0.0441(18) Uani 0.387(18) 1 d D U P G 2
H38B H 0.745105 0.489623 0.573062 0.053 Uiso 0.387(18) 1 calc R . P G 2
C33 C 0.6227(7) 0.3122(8) 0.5327(3) 0.0579(5) Uani 0.613(18) 1 d D U P G 1
H33 H 0.575334 0.300398 0.520452 0.069 Uiso 0.613(18) 1 calc R . P G 1
C34 C 0.6690(5) 0.2086(9) 0.5470(3) 0.071(2) Uani 0.613(18) 1 d D U P G 1
H34 H 0.650105 0.121805 0.545464 0.086 Uiso 0.613(18) 1 calc R . P G 1
C35 C 0.7389(4) 0.2212(10) 0.5628(3) 0.057(2) Uani 0.613(18) 1 d D U P G 1
C36 C 0.7688(4) 0.3452(10) 0.5652(2) 0.0534(16) Uani 0.613(18) 1 d D U P G 1
H36 H 0.817221 0.355301 0.575340 0.064 Uiso 0.613(18) 1 calc R . P G 1
C37 C 0.7281(3) 0.4557(8) 0.5528(2) 0.0423(12) Uani 0.613(18) 1 d D U P G 1
H37 H 0.747739 0.541930 0.553544 0.051 Uiso 0.613(18) 1 calc R . P G 1
C38 C 0.7843(5) 0.1018(12) 0.5755(4) 0.108(4) Uani 0.613(18) 1 d D U P G 1
H38A H 0.789468 0.092901 0.609856 0.162 Uiso 0.613(18) 1 calc GR . P G 1
H38C H 0.831100 0.112752 0.562952 0.162 Uiso 0.613(18) 1 calc GR . P G 1
H38D H 0.761598 0.022554 0.561907 0.162 Uiso 0.613(18) 1 calc GR . P G 1

loop_
_atom_site_aniso_label
_atom_site_aniso_U_11
_atom_site_aniso_U_22
_atom_site_aniso_U_33
_atom_site_aniso_U_23
_atom_site_aniso_U_13
_atom_site_aniso_U_12
S1 0.02312(15) 0.03466(17) 0.01949(15) -0.00345(10) 0.00394(10) -0.00365(11)
O2 0.0366(5) 0.0551(6) 0.0350(5) -0.0106(4) 0.0104(4) -0.0208(5)
O3 0.0314(4) 0.0417(5) 0.0192(4) -0.0020(3) 0.0020(3) -0.0054(4)
N4 0.0209(5) 0.0305(5) 0.0206(5) -0.0051(4) 0.0022(4) -0.0022(4)
N13 0.0285(5) 0.0243(5) 0.0180(4) -0.0020(4) 0.0020(4) -0.0006(4)
N16 0.0253(5) 0.0292(5) 0.0205(5) -0.0013(4) 0.0040(4) -0.0030(4)
C5 0.0224(5) 0.0236(5) 0.0191(5) -0.0015(4) 0.0005(4) -0.0007(4)
C6 0.0250(5) 0.0235(5) 0.0232(5) -0.0018(4) 0.0018(4) -0.0012(4)
C7 0.0338(6) 0.0270(6) 0.0257(6) 0.0010(5) 0.0034(5) -0.0007(5)
C8 0.0397(7) 0.0239(6) 0.0364(7) 0.0018(5) 0.0029(5) 0.0013(5)
C9 0.0589(10) 0.0293(7) 0.0474(9) 0.0088(6) 0.0072(7) 0.0088(7)
C10 0.0449(7) 0.0240(6) 0.0388(7) -0.0049(5) 0.0075(6) 0.0054(5)
C11 0.0424(7) 0.0275(6) 0.0276(6) -0.0067(5) 0.0067(5) 0.0005(5)
C12 0.0274(6) 0.0236(5) 0.0227(5) -0.0024(4) 0.0001(4) -0.0022(4)
C14 0.0357(6) 0.0311(6) 0.0180(5) -0.0014(4) 0.0031(4) -0.0024(5)
C15 0.0323(6) 0.0335(6) 0.0231(6) -0.0033(5) 0.0072(5) -0.0020(5)
C17 0.0227(5) 0.0255(5) 0.0190(5) -0.0002(4) 0.0015(4) -0.0009(4)
C18 0.0228(5) 0.0236(5) 0.0184(5) -0.0021(4) 0.0010(4) -0.0003(4)
C19 0.0251(5) 0.0272(6) 0.0201(5) 0.0008(4) 0.0018(4) 0.0019(5)
C20 0.0299(6) 0.0335(7) 0.0365(7) 0.0006(5) -0.0048(5) 0.0000(5)
C21 0.0306(7) 0.0508(9) 0.0433(8) 0.0005(6) -0.0095(6) 0.0061(6)
C22 0.0420(8) 0.0442(8) 0.0421(8) 0.0030(6) -0.0043(6) 0.0189(6)
C23 0.0489(8) 0.0292(7) 0.0511(9) 0.0010(6) -0.0021(7) 0.0104(6)
C24 0.0333(6) 0.0289(6) 0.0404(7) -0.0002(5) -0.0039(5) 0.0017(5)
C25 0.0219(5) 0.0250(5) 0.0274(6) 0.0018(4) 0.0038(4) 0.0018(4)
C26 0.0308(6) 0.0337(6) 0.0273(6) 0.0047(5) 0.0055(5) 0.0025(5)
C27 0.0352(7) 0.0320(6) 0.0403(7) 0.0083(5) 0.0138(6) 0.0005(5)
C28 0.0286(6) 0.0260(6) 0.0496(8) 0.0002(5) 0.0084(5) -0.0017(5)
C29 0.0413(8) 0.0388(8) 0.0705(11) -0.0010(7) 0.0119(8) -0.0139(7)
C30 0.0303(6) 0.0306(6) 0.0390(7) -0.0004(5) -0.0028(5) -0.0031(5)
C31 0.0285(6) 0.0278(6) 0.0293(6) 0.0044(5) 0.0004(5) -0.0018(5)
C32 0.0342(7) 0.0549(9) 0.0257(6) -0.0004(6) 0.0082(5) 0.0157(6)
C33B 0.0487(9) 0.0482(9) 0.0796(13) 0.0204(9) 0.0295(9) 0.0136(7)
C34B 0.041(4) 0.038(3) 0.073(4) 0.014(3) 0.029(3) 0.004(3)
C35B 0.052(5) 0.050(4) 0.049(4) 0.013(3) 0.020(3) 0.017(3)
C36B 0.105(7) 0.068(5) 0.087(7) 0.032(4) 0.032(5) 0.052(5)
C37B 0.033(4) 0.061(5) 0.051(3) 0.015(5) 0.004(3) 0.009(4)
C38B 0.047(3) 0.051(4) 0.034(3) 0.009(3) 0.000(2) 0.007(3)
C33 0.0487(9) 0.0482(9) 0.0796(13) 0.0204(9) 0.0295(9) 0.0136(7)
C34 0.050(4) 0.049(3) 0.119(5) 0.035(3) 0.039(3) 0.008(3)
C35 0.052(4) 0.068(4) 0.054(4) 0.029(4) 0.025(3) 0.027(3)
C36 0.038(2) 0.079(4) 0.0425(17) -0.002(3) -0.0026(18) 0.024(2)
C37 0.0354(17) 0.058(3) 0.032(2) -0.008(2) -0.0050(14) 0.0180(18)
C38 0.102(5) 0.111(6) 0.117(6) 0.072(5) 0.061(5) 0.069(5)

loop_
_atom_type_symbol
_atom_type_description
_atom_type_scat_dispersion_real
_atom_type_scat_dispersion_imag
_atom_type_scat_source
C C 0.0181 0.0091 'International Tables Vol C Tables 4.2.6.8 and 6.1.1.4'
H H 0.0000 0.0000 'International Tables Vol C Tables 4.2.6.8 and 6.1.1.4'
N N 0.0311 0.0180 'International Tables Vol C Tables 4.2.6.8 and 6.1.1.4'
O O 0.0492 0.0322 'International Tables Vol C Tables 4.2.6.8 and 6.1.1.4'
S S 0.3331 0.5567 'International Tables Vol C Tables 4.2.6.8 and 6.1.1.4'

loop_
_exptl_crystal_face_index_h
_exptl_crystal_face_index_k
_exptl_crystal_face_index_l
_exptl_crystal_face_perp_dist
1 0 0 0.0845
-1 0 0 0.0845
0 -1 -1 0.1385
0 1 1 0.1385
0 0 -1 0.0521
0 0 1 0.0521

loop_
_geom_angle_atom_site_label_1
_geom_angle_atom_site_label_2
_geom_angle_atom_site_label_3
_geom_angle
_geom_angle_site_symmetry_1
_geom_angle_site_symmetry_3
_geom_angle_publ_flag
O2 S1 O3 119.23(6) . . ?
O2 S1 N4 108.37(6) . . ?
O2 S1 C32 107.96(7) . . ?
O3 S1 N4 105.47(5) . . ?
O3 S1 C32 107.11(6) . . ?
N4 S1 C32 108.29(6) . . ?
S1 N4 H4 113.0(12) . . ?
C5 N4 S1 122.44(8) . . ?
C5 N4 H4 123.9(12) . . ?
C12 N13 C14 119.54(10) . . ?
C12 N13 C18 106.79(9) . . ?
C14 N13 C18 113.95(9) . . ?
C17 N16 C15 110.96(9) . . ?
C25 N16 C15 114.72(9) . . ?
C25 N16 C17 116.25(9) . . ?
N4 C5 H5 108.0 . . ?
N4 C5 C6 114.54(9) . . ?
N4 C5 C18 115.55(9) . . ?
C6 C5 H5 108.0 . . ?
C6 C5 C18 102.24(9) . . ?
C18 C5 H5 108.0 . . ?
C7 C6 C5 130.82(11) . . ?
C7 C6 C12 121.42(11) . . ?
C12 C6 C5 107.74(10) . . ?
C6 C7 H7 120.2 . . ?
C6 C7 C8 119.66(12) . . ?
C8 C7 H7 120.2 . . ?
C7 C8 C9 120.49(13) . . ?
C10 C8 C7 118.40(12) . . ?
C10 C8 C9 121.09(13) . . ?
C8 C9 H9BD 112(3) . . ?
C8 C9 H9BE 114(3) . . ?
C8 C9 H9BF 110(3) . . ?
C8 C9 H9AA 114(2) . . ?
C8 C9 H9AB 111(2) . . ?
C8 C9 H9AC 111(2) . . ?
H9BD C9 H9BE 107(4) . . ?
H9BD C9 H9BF 111(4) . . ?
H9BE C9 H9BF 102(4) . . ?
H9AA C9 H9AB 115(3) . . ?
H9AA C9 H9AC 98(3) . . ?
H9AB C9 H9AC 108(3) . . ?
C8 C10 H10 118.8 . . ?
C8 C10 C11 122.30(12) . . ?
C11 C10 H10 118.8 . . ?
C10 C11 H11 120.9 . . ?
C12 C11 C10 118.21(12) . . ?
C12 C11 H11 120.9 . . ?
C6 C12 N13 110.30(10) . . ?
C11 C12 N13 129.71(11) . . ?
C11 C12 C6 119.98(11) . . ?
N13 C14 H14A 109.1 . . ?
N13 C14 H14B 109.1 . . ?
N13 C14 C15 112.37(10) . . ?
H14A C14 H14B 107.9 . . ?
C15 C14 H14A 109.1 . . ?
C15 C14 H14B 109.1 . . ?
N16 C15 C14 109.43(10) . . ?
N16 C15 H15A 109.8 . . ?
N16 C15 H15B 109.8 . . ?
C14 C15 H15A 109.8 . . ?
C14 C15 H15B 109.8 . . ?
H15A C15 H15B 108.2 . . ?
N16 C17 H17A 109.7 . . ?
N16 C17 H17B 109.7 . . ?
N16 C17 C18 109.64(9) . . ?
H17A C17 H17B 108.2 . . ?
C18 C17 H17A 109.7 . . ?
C18 C17 H17B 109.7 . . ?
N13 C18 C5 100.33(8) . . ?
N13 C18 C17 108.48(9) . . ?
N13 C18 C19 111.24(9) . . ?
C17 C18 C5 110.55(9) . . ?
C19 C18 C5 112.64(9) . . ?
C19 C18 C17 112.86(9) . . ?
C20 C19 C18 119.22(11) . . ?
C24 C19 C18 122.82(11) . . ?
C24 C19 C20 117.94(12) . . ?
C19 C20 H20 119.5 . . ?
C21 C20 C19 121.06(13) . . ?
C21 C20 H20 119.5 . . ?
C20 C21 H21 119.9 . . ?
C22 C21 C20 120.24(14) . . ?
C22 C21 H21 119.9 . . ?
C21 C22 H22 120.3 . . ?
C21 C22 C23 119.34(13) . . ?
C23 C22 H22 120.3 . . ?
C22 C23 H23 119.8 . . ?
C22 C23 C24 120.40(14) . . ?
C24 C23 H23 119.8 . . ?
C19 C24 H24 119.5 . . ?
C23 C24 C19 121.02(13) . . ?
C23 C24 H24 119.5 . . ?
C26 C25 N16 118.56(11) . . ?
C31 C25 N16 123.34(11) . . ?
C31 C25 C26 118.07(11) . . ?
C25 C26 H26 119.8 . . ?
C27 C26 C25 120.49(12) . . ?
C27 C26 H26 119.8 . . ?
C26 C27 H27 119.1 . . ?
C26 C27 C28 121.79(12) . . ?
C28 C27 H27 119.1 . . ?
C27 C28 C29 120.34(13) . . ?
C30 C28 C27 117.49(12) . . ?
C30 C28 C29 122.16(14) . . ?
C28 C29 H29A 109.5 . . ?
C28 C29 H29B 109.5 . . ?
C28 C29 H29C 109.5 . . ?
H29A C29 H29B 109.5 . . ?
H29A C29 H29C 109.5 . . ?
H29B C29 H29C 109.5 . . ?
C28 C30 H30 119.2 . . ?
C28 C30 C31 121.57(12) . . ?
C31 C30 H30 119.2 . . ?
C25 C31 C30 120.52(12) . . ?
C25 C31 H31 119.7 . . ?
C30 C31 H31 119.7 . . ?
C33B C32 S1 119.9(9) . . ?
C38B C32 S1 131.0(5) . . ?
C38B C32 C33B 108.9(11) . . ?
C33 C32 S1 119.7(6) . . ?
C33 C32 C37 126.9(6) . . ?
C37 C32 S1 113.1(4) . . ?
C32 C33B H33B 114.3 . . ?
C32 C33B C34B 131.4(17) . . ?
C34B C33B H33B 114.3 . . ?
C33B C34B H34B 123.3 . . ?
C35B C34B C33B 113.5(11) . . ?
C35B C34B H34B 123.3 . . ?
C34B C35B C36B 123.4(8) . . ?
C37B C35B C34B 118.0(7) . . ?
C37B C35B C36B 118.6(8) . . ?
C35B C36B H36A 109.5 . . ?
C35B C36B H36B 109.5 . . ?
C35B C36B H36C 109.5 . . ?
H36A C36B H36B 109.5 . . ?
H36A C36B H36C 109.5 . . ?
H36B C36B H36C 109.5 . . ?
C35B C37B H37B 118.4 . . ?
C35B C37B C38B 123.2(8) . . ?
C38B C37B H37B 118.4 . . ?
C32 C38B C37B 123.4(8) . . ?
C32 C38B H38B 118.3 . . ?
C37B C38B H38B 118.3 . . ?
C32 C33 H33 124.5 . . ?
C32 C33 C34 111.0(10) . . ?
C34 C33 H33 124.5 . . ?
C33 C34 H34 116.9 . . ?
C35 C34 C33 126.2(7) . . ?
C35 C34 H34 116.9 . . ?
C34 C35 C36 118.9(5) . . ?
C34 C35 C38 121.5(6) . . ?
C36 C35 C38 119.6(5) . . ?
C35 C36 H36 119.9 . . ?
C35 C36 C37 120.3(5) . . ?
C37 C36 H36 119.9 . . ?
C32 C37 H37 121.8 . . ?
C36 C37 C32 116.5(4) . . ?
C36 C37 H37 121.8 . . ?
C35 C38 H38A 109.5 . . ?
C35 C38 H38C 109.5 . . ?
C35 C38 H38D 109.5 . . ?
H38A C38 H38C 109.5 . . ?
H38A C38 H38D 109.5 . . ?
H38C C38 H38D 109.5 . . ?

loop_
_geom_bond_atom_site_label_1
_geom_bond_atom_site_label_2
_geom_bond_distance
_geom_bond_site_symmetry_2
_geom_bond_publ_flag
S1 O2 1.4273(10) . ?
S1 O3 1.4410(9) . ?
S1 N4 1.6121(10) . ?
S1 C32 1.7578(15) . ?
N4 H4 0.830(17) . ?
N4 C5 1.4535(14) . ?
N13 C12 1.4076(15) . ?
N13 C14 1.4640(15) . ?
N13 C18 1.4941(14) . ?
N16 C15 1.4743(15) . ?
N16 C17 1.4580(14) . ?
N16 C25 1.4205(15) . ?
C5 H5 1.0000 . ?
C5 C6 1.5113(15) . ?
C5 C18 1.5627(15) . ?
C6 C7 1.3749(17) . ?
C6 C12 1.3957(16) . ?
C7 H7 0.9500 . ?
C7 C8 1.4046(18) . ?
C8 C9 1.5104(19) . ?
C8 C10 1.3900(19) . ?
C9 H9BD 0.987(18) . ?
C9 H9BE 0.990(18) . ?
C9 H9BF 0.987(18) . ?
C9 H9AA 0.987(17) . ?
C9 H9AB 0.979(17) . ?
C9 H9AC 0.995(17) . ?
C10 H10 0.9500 . ?
C10 C11 1.3990(19) . ?
C11 H11 0.9500 . ?
C11 C12 1.3872(17) . ?
C14 H14A 0.9900 . ?
C14 H14B 0.9900 . ?
C14 C15 1.5177(17) . ?
C15 H15A 0.9900 . ?
C15 H15B 0.9900 . ?
C17 H17A 0.9900 . ?
C17 H17B 0.9900 . ?
C17 C18 1.5377(15) . ?
C18 C19 1.5238(15) . ?
C19 C20 1.3925(17) . ?
C19 C24 1.3913(18) . ?
C20 H20 0.9500 . ?
C20 C21 1.3877(19) . ?
C21 H21 0.9500 . ?
C21 C22 1.382(2) . ?
C22 H22 0.9500 . ?
C22 C23 1.383(2) . ?
C23 H23 0.9500 . ?
C23 C24 1.3855(19) . ?
C24 H24 0.9500 . ?
C25 C26 1.4001(17) . ?
C25 C31 1.3942(17) . ?
C26 H26 0.9500 . ?
C26 C27 1.3834(19) . ?
C27 H27 0.9500 . ?
C27 C28 1.393(2) . ?
C28 C29 1.5099(19) . ?
C28 C30 1.384(2) . ?
C29 H29A 0.9800 . ?
C29 H29B 0.9800 . ?
C29 H29C 0.9800 . ?
C30 H30 0.9500 . ?
C30 C31 1.3950(17) . ?
C31 H31 0.9500 . ?
C32 C33B 1.385(12) . ?
C32 C38B 1.355(9) . ?
C32 C33 1.376(8) . ?
C32 C37 1.426(5) . ?
C33B H33B 0.9500 . ?
C33B C34B 1.397(12) . ?
C34B H34B 0.9500 . ?
C34B C35B 1.384(9) . ?
C35B C36B 1.522(10) . ?
C35B C37B 1.366(8) . ?
C36B H36A 0.9800 . ?
C36B H36B 0.9800 . ?
C36B H36C 0.9800 . ?
C37B H37B 0.9500 . ?
C37B C38B 1.380(9) . ?
C38B H38B 0.9500 . ?
C33 H33 0.9500 . ?
C33 C34 1.412(10) . ?
C34 H34 0.9500 . ?
C34 C35 1.378(7) . ?
C35 C36 1.379(6) . ?
C35 C38 1.516(6) . ?
C36 H36 0.9500 . ?
C36 C37 1.393(6) . ?
C37 H37 0.9500 . ?
C38 H38A 0.9800 . ?
C38 H38C 0.9800 . ?
C38 H38D 0.9800 . ?

loop_
_exptl_oxdiff_crystal_face_indexfrac_h
_exptl_oxdiff_crystal_face_indexfrac_k
_exptl_oxdiff_crystal_face_indexfrac_l
_exptl_oxdiff_crystal_face_x
_exptl_oxdiff_crystal_face_y
_exptl_oxdiff_crystal_face_z
0.9992 0.0003 0.0004 0.0146 -0.0298 -0.0745
-0.9992 -0.0003 -0.0004 -0.0146 0.0298 0.0745
0.0002 -0.9991 -1.0014 0.0946 -0.1119 0.0670
-0.0002 0.9991 1.0014 -0.0946 0.1119 -0.0670
-0.0000 0.0004 -0.9995 -0.0300 -0.0428 0.0147
0.0000 -0.0004 0.9995 0.0300 0.0428 -0.0147
